data_4101683
loop_
_publ_author_name
'Russell, Sarah K.'
'Lobkovsky, Emil'
'Chirik, Paul J.'

_publ_section_title
;
 N-N bond cleavage in diazoalkanes by a bis(imino)pyridine iron complex.
;
_journal_issue 1
_journal_name_full 'Journal of the American Chemical Society'
_journal_page_first 36
_journal_page_last 37
_journal_paper_doi 10.1021/ja8075132
_journal_volume 131
_journal_year 2009
_chemical_formula_moiety 'C40 H50 Fe N4'
_chemical_formula_sum 'C40 H50 Fe N4'
_chemical_formula_weight 642.69
_chemical_name_systematic
;
 ?
;
_space_group_IT_number 14
_symmetry_cell_setting monoclinic
_symmetry_space_group_name_Hall '-P 2yn'
_symmetry_space_group_name_H-M 'P 1 21/n 1'
_atom_sites_solution_hydrogens geom
_atom_sites_solution_primary direct
_atom_sites_solution_secondary difmap
_audit_creation_method SHELXL-97
_cell_angle_alpha 90.00
_cell_angle_beta 92.4940(10)
_cell_angle_gamma 90.00
_cell_formula_units_Z 4
_cell_length_a 11.8490(4)
_cell_length_b 16.5426(6)
_cell_length_c 18.2817(6)
_cell_measurement_reflns_used 6884
_cell_measurement_temperature 243(2)
_cell_measurement_theta_max 25.58
_cell_measurement_theta_min 2.36
_cell_volume 3580.1(2)
_computing_cell_refinement 'Bruker SAINT+'
_computing_data_collection 'Bruker APEX2'
_computing_data_reduction 'Bruker SAINT+'
_computing_molecular_graphics 'Bruker SHELXTL'
_computing_publication_material 'Bruker SHELXTL'
_computing_structure_refinement 'SHELXL-97 (Sheldrick, 1997)'
_computing_structure_solution 'SHELXS-97 (Sheldrick, 1990)'
_diffrn_ambient_temperature 243(2)
_diffrn_measured_fraction_theta_full 0.997
_diffrn_measured_fraction_theta_max 0.997
_diffrn_measurement_device_type 'Bruker X8 APEX II diffractometer'
_diffrn_measurement_method 'phi and omega scans'
_diffrn_radiation_monochromator graphite
_diffrn_radiation_source 'fine-focus sealed tube'
_diffrn_radiation_type MoK\a
_diffrn_radiation_wavelength 0.71073
_diffrn_reflns_av_R_equivalents 0.0437
_diffrn_reflns_av_sigmaI/netI 0.0503
_diffrn_reflns_limit_h_max 15
_diffrn_reflns_limit_h_min -15
_diffrn_reflns_limit_k_max 21
_diffrn_reflns_limit_k_min -22
_diffrn_reflns_limit_l_max 19
_diffrn_reflns_limit_l_min -24
_diffrn_reflns_number 33405
_diffrn_reflns_theta_full 28.32
_diffrn_reflns_theta_max 28.32
_diffrn_reflns_theta_min 1.66
_exptl_absorpt_coefficient_mu 0.454
_exptl_absorpt_correction_T_max 0.9777
_exptl_absorpt_correction_T_min 0.8394
_exptl_absorpt_correction_type multi-scan
_exptl_absorpt_process_details SADABS
_exptl_crystal_colour black
_exptl_crystal_density_diffrn 1.192
_exptl_crystal_density_method 'not measured'
_exptl_crystal_description plate
_exptl_crystal_F_000 1376
_exptl_crystal_size_max 0.40
_exptl_crystal_size_mid 0.30
_exptl_crystal_size_min 0.05
_refine_diff_density_max 0.563
_refine_diff_density_min -0.311
_refine_diff_density_rms 0.053
_refine_ls_extinction_method none
_refine_ls_goodness_of_fit_ref 0.988
_refine_ls_hydrogen_treatment riding
_refine_ls_matrix_type full
_refine_ls_number_parameters 427
_refine_ls_number_reflns 8888
_refine_ls_number_restraints 15
_refine_ls_restrained_S_all 0.997
_refine_ls_R_factor_all 0.0843
_refine_ls_R_factor_gt 0.0471
_refine_ls_shift/su_max 0.099
_refine_ls_shift/su_mean 0.005
_refine_ls_structure_factor_coef Fsqd
_refine_ls_weighting_details 'calc w=1/[\s^2^(Fo^2^)+(0.0534P)^2^+1.5690P] where P=(Fo^2^+2Fc^2^)/3'
_refine_ls_weighting_scheme calc
_refine_ls_wR_factor_gt 0.1073
_refine_ls_wR_factor_ref 0.1244
_reflns_number_gt 5851
_reflns_number_total 8888
_reflns_threshold_expression >2sigma(I)
_cod_data_source_file ja8075132_si_001.cif
_cod_data_source_block sr1
_cod_depositor_comments
;
The following automatic conversions were performed:

'_symmetry_cell_setting' value 'Monoclinic' changed to 'monoclinic'
according to the built-in table from CIF Core dictionary named
'cif_core.dic' version 2.4.1 from 2010-06-29.

Automatic conversion script
Id: cif_fix_values 1673 2011-04-08 12:14:43Z adriana 
;
_cod_original_sg_symbol_H-M P2(1)/n
_cod_database_code 4101683

loop_
_symmetry_equiv_pos_as_xyz
'x, y, z'
'-x+1/2, y+1/2, -z+1/2'
'-x, -y, -z'
'x-1/2, -y-1/2, z-1/2'

loop_
_atom_site_label
_atom_site_type_symbol
_atom_site_fract_x
_atom_site_fract_y
_atom_site_fract_z
_atom_site_U_iso_or_equiv
_atom_site_adp_type
_atom_site_occupancy
_atom_site_symmetry_multiplicity
_atom_site_calc_flag
_atom_site_refinement_flags
_atom_site_disorder_assembly
_atom_site_disorder_group
Fe1 Fe 0.541616(19) 0.841930(15) 0.177646(13) 0.02971(6) Uani 1 1 d . . .
N1 N 0.63535(11) 0.83163(8) 0.09634(7) 0.0315(3) Uani 1 1 d . A .
N2 N 0.44415(11) 0.78676(8) 0.11534(7) 0.0306(3) Uani 1 1 d . A .
N3 N 0.41738(11) 0.83218(8) 0.23901(8) 0.0318(3) Uani 1 1 d . A .
C1 C 0.65179(18) 0.77456(14) -0.03029(11) 0.0528(6) Uani 1 1 d . A .
H1A H 0.6362 0.8175 -0.0654 0.079 Uiso 1 1 calc R . .
H1B H 0.6269 0.7234 -0.0512 0.079 Uiso 1 1 calc R . .
H1C H 0.7323 0.7723 -0.0185 0.079 Uiso 1 1 calc R . .
C2 C 0.59013(15) 0.79074(11) 0.03783(9) 0.0362(4) Uani 1 1 d . . .
C3 C 0.47836(15) 0.76454(10) 0.04750(9) 0.0339(4) Uani 1 1 d . A .
C4 C 0.40429(17) 0.72184(11) -0.00022(10) 0.0438(5) Uani 1 1 d . . .
H4A H 0.4271 0.7057 -0.0466 0.053 Uiso 1 1 calc R A .
C5 C 0.29710(17) 0.70376(12) 0.02209(11) 0.0495(5) Uani 1 1 d . A .
H5A H 0.2470 0.6753 -0.0098 0.059 Uiso 1 1 calc R . .
C6 C 0.26219(16) 0.72653(12) 0.09009(11) 0.0455(5) Uani 1 1 d . . .
H6A H 0.1887 0.7145 0.1042 0.055 Uiso 1 1 calc R A .
C7 C 0.33748(14) 0.76775(10) 0.13775(10) 0.0342(4) Uani 1 1 d . A .
C8 C 0.32467(14) 0.79450(11) 0.21018(10) 0.0359(4) Uani 1 1 d . . .
C9 C 0.21914(15) 0.78243(14) 0.25089(12) 0.0510(6) Uani 1 1 d . A .
H9A H 0.2387 0.7648 0.3004 0.076 Uiso 1 1 calc R . .
H9B H 0.1725 0.7417 0.2262 0.076 Uiso 1 1 calc R . .
H9C H 0.1778 0.8330 0.2524 0.076 Uiso 1 1 calc R . .
C10 C 0.74710(14) 0.86508(11) 0.09386(9) 0.0334(4) Uani 1 1 d . . .
C11 C 0.83597(14) 0.82690(11) 0.13305(10) 0.0380(4) Uani 1 1 d . A .
C12 C 0.94207(15) 0.86222(13) 0.13326(11) 0.0473(5) Uani 1 1 d . . .
H12A H 1.0031 0.8366 0.1583 0.057 Uiso 1 1 calc R A .
C13 C 0.96003(16) 0.93381(13) 0.09764(11) 0.0481(5) Uani 1 1 d . A .
H13A H 1.0327 0.9566 0.0983 0.058 Uiso 1 1 calc R . .
C14 C 0.87150(15) 0.97216(12) 0.06098(10) 0.0415(5) Uani 1 1 d . . .
H14A H 0.8843 1.0216 0.0374 0.050 Uiso 1 1 calc R A .
C15 C 0.76355(15) 0.93921(11) 0.05811(10) 0.0365(4) Uani 1 1 d . A .
C16 C 0.81910(16) 0.74768(12) 0.17314(11) 0.0465(5) Uani 1 1 d . . .
H16A H 0.7370 0.7408 0.1791 0.056 Uiso 1 1 calc R A .
C17 C 0.8584(2) 0.67815(14) 0.12748(14) 0.0679(7) Uani 1 1 d . A .
H17A H 0.8207 0.6803 0.0793 0.102 Uiso 1 1 calc R . .
H17B H 0.8402 0.6275 0.1510 0.102 Uiso 1 1 calc R . .
H17C H 0.9394 0.6818 0.1227 0.102 Uiso 1 1 calc R . .
C18 C 0.87735(19) 0.74635(15) 0.25010(12) 0.0596(6) Uani 1 1 d . A .
H18A H 0.8641 0.6946 0.2731 0.089 Uiso 1 1 calc R . .
H18B H 0.8467 0.7892 0.2796 0.089 Uiso 1 1 calc R . .
H18C H 0.9579 0.7545 0.2461 0.089 Uiso 1 1 calc R . .
C19 C 0.66595(16) 0.98579(12) 0.02071(11) 0.0451(5) Uani 1 1 d . . .
H19A H 0.6019 0.9478 0.0132 0.054 Uiso 1 1 calc R A .
C20 C 0.6948(2) 1.01846(18) -0.05388(13) 0.0794(8) Uani 1 1 d . A .
H20A H 0.6304 1.0475 -0.0753 0.119 Uiso 1 1 calc R . .
H20B H 0.7138 0.9739 -0.0856 0.119 Uiso 1 1 calc R . .
H20C H 0.7588 1.0549 -0.0484 0.119 Uiso 1 1 calc R . .
C21 C 0.6270(2) 1.05393(15) 0.06884(14) 0.0682(7) Uani 1 1 d . A .
H21A H 0.5651 1.0826 0.0439 0.102 Uiso 1 1 calc R . .
H21B H 0.6892 1.0910 0.0790 0.102 Uiso 1 1 calc R . .
H21C H 0.6018 1.0319 0.1145 0.102 Uiso 1 1 calc R . .
C22 C 0.41777(14) 0.85763(10) 0.31390(9) 0.0331(4) Uani 1 1 d . . .
C23 C 0.46180(15) 0.80589(11) 0.36852(10) 0.0386(4) Uani 1 1 d . A .
C24 C 0.46959(18) 0.83433(13) 0.44005(11) 0.0502(5) Uani 1 1 d . . .
H24A H 0.4992 0.8005 0.4775 0.060 Uiso 1 1 calc R A .
C25 C 0.4348(2) 0.91097(14) 0.45689(12) 0.0592(6) Uani 1 1 d . A .
H25A H 0.4408 0.9293 0.5056 0.071 Uiso 1 1 calc R . .
C26 C 0.3910(2) 0.96098(13) 0.40266(12) 0.0576(6) Uani 1 1 d . . .
H26A H 0.3678 1.0135 0.4148 0.069 Uiso 1 1 calc R A .
C27 C 0.38049(16) 0.93550(11) 0.33034(11) 0.0431(5) Uani 1 1 d . A .
C28 C 0.49847(17) 0.71987(12) 0.35078(11) 0.0464(5) Uani 1 1 d . . .
H28A H 0.4891 0.7130 0.2971 0.056 Uiso 1 1 calc R A .
C29 C 0.4257(2) 0.65775(15) 0.38525(19) 0.0875(10) Uani 1 1 d . A .
H29A H 0.4518 0.6041 0.3728 0.131 Uiso 1 1 calc R . .
H29B H 0.3480 0.6645 0.3673 0.131 Uiso 1 1 calc R . .
H29C H 0.4301 0.6644 0.4380 0.131 Uiso 1 1 calc R . .
C30 C 0.6201(2) 0.70441(16) 0.37150(19) 0.0876(10) Uani 1 1 d . A .
H30A H 0.6391 0.6491 0.3593 0.131 Uiso 1 1 calc R . .
H30B H 0.6331 0.7128 0.4237 0.131 Uiso 1 1 calc R . .
H30C H 0.6671 0.7413 0.3449 0.131 Uiso 1 1 calc R . .
C31 C 0.33109(19) 0.99103(13) 0.27097(12) 0.0555(6) Uani 1 1 d . . .
H31A H 0.3216 0.9590 0.2254 0.067 Uiso 1 1 calc R A .
C32 C 0.2149(2) 1.02344(18) 0.28954(17) 0.0871(9) Uani 1 1 d . A .
H32A H 0.1648 0.9785 0.2988 0.131 Uiso 1 1 calc R . .
H32B H 0.1839 1.0551 0.2488 0.131 Uiso 1 1 calc R . .
H32C H 0.2223 1.0573 0.3328 0.131 Uiso 1 1 calc R . .
C33 C 0.4113(2) 1.06073(15) 0.25623(16) 0.0784(8) Uani 1 1 d . A .
H33A H 0.4846 1.0393 0.2445 0.118 Uiso 1 1 calc R . .
H33B H 0.4194 1.0946 0.2994 0.118 Uiso 1 1 calc R . .
H33C H 0.3810 1.0926 0.2154 0.118 Uiso 1 1 calc R . .
N4 N 0.6457(2) 0.89044(16) 0.24960(14) 0.0312(7) Uani 0.667(3) 1 d P A 1
H4B H 0.6429 0.8682 0.2926 0.037 Uiso 0.667(3) 1 calc PR A 1
C34 C 0.7177(2) 0.94794(17) 0.24785(15) 0.0370(7) Uani 0.667(3) 1 d P A 1
H34A H 0.7337 0.9705 0.2023 0.044 Uiso 0.667(3) 1 calc PR A 1
N4' N 0.6359(5) 0.9145(3) 0.2318(3) 0.0345(14) Uani 0.333(3) 1 d P A 2
H4'A H 0.6616 0.9528 0.2045 0.041 Uiso 0.333(3) 1 calc PR A 2
C34' C 0.6716(5) 0.9214(4) 0.2993(3) 0.0423(15) Uani 0.333(3) 1 d P A 2
H34B H 0.6376 0.8932 0.3372 0.051 Uiso 0.333(3) 1 calc PR A 2
C35 C 0.77725(17) 0.98076(13) 0.31489(12) 0.0521(6) Uani 1 1 d D . .
C36 C 0.7646(2) 0.96915(16) 0.38683(15) 0.0733(8) Uani 1 1 d D A .
H36A H 0.7071 0.9343 0.4014 0.088 Uiso 1 1 calc R . .
C37 C 0.8290(3) 1.0043(2) 0.43751(16) 0.1005(11) Uani 1 1 d D . .
H37A H 0.8184 0.9928 0.4871 0.121 Uiso 1 1 calc R A .
C38 C 0.9073(3) 1.05484(17) 0.42033(18) 0.0956(10) Uani 1 1 d D A .
H38A H 0.9509 1.0797 0.4582 0.115 Uiso 1 1 calc R . .
C39 C 0.9285(2) 1.07309(17) 0.3505(2) 0.0990(11) Uani 1 1 d D . .
H39A H 0.9852 1.1101 0.3391 0.119 Uiso 1 1 calc R A .
C40 C 0.8609(2) 1.03363(18) 0.29429(15) 0.0830(9) Uani 1 1 d D A .
H40A H 0.8729 1.0434 0.2446 0.100 Uiso 1 1 calc R . .

loop_
_atom_site_aniso_label
_atom_site_aniso_U_11
_atom_site_aniso_U_22
_atom_site_aniso_U_33
_atom_site_aniso_U_23
_atom_site_aniso_U_13
_atom_site_aniso_U_12
Fe1 0.02539(11) 0.03114(12) 0.03236(13) -0.00201(10) -0.00142(9) -0.00397(10)
N1 0.0284(7) 0.0321(8) 0.0337(7) 0.0003(6) -0.0002(6) -0.0023(6)
N2 0.0282(7) 0.0271(7) 0.0361(8) 0.0009(6) -0.0044(6) -0.0011(6)
N3 0.0274(6) 0.0314(8) 0.0364(8) -0.0001(6) 0.0002(6) -0.0010(6)
C1 0.0575(12) 0.0614(13) 0.0399(11) -0.0097(10) 0.0076(10) -0.0079(11)
C2 0.0389(9) 0.0349(9) 0.0346(9) 0.0016(8) 0.0002(8) -0.0002(8)
C3 0.0387(9) 0.0280(8) 0.0346(9) 0.0001(7) -0.0036(8) 0.0008(7)
C4 0.0512(11) 0.0395(10) 0.0396(10) -0.0061(8) -0.0093(9) -0.0028(9)
C5 0.0466(11) 0.0434(11) 0.0567(12) -0.0066(10) -0.0185(10) -0.0100(9)
C6 0.0343(9) 0.0449(11) 0.0566(12) -0.0016(9) -0.0076(9) -0.0099(8)
C7 0.0283(8) 0.0295(9) 0.0441(10) 0.0011(8) -0.0050(7) -0.0032(7)
C8 0.0277(8) 0.0344(9) 0.0454(10) 0.0019(8) -0.0002(7) -0.0020(7)
C9 0.0314(9) 0.0617(13) 0.0601(13) -0.0007(11) 0.0049(9) -0.0090(9)
C10 0.0303(8) 0.0361(9) 0.0340(9) -0.0018(7) 0.0045(7) -0.0045(7)
C11 0.0318(8) 0.0410(10) 0.0416(10) 0.0039(8) 0.0058(8) -0.0003(8)
C12 0.0296(9) 0.0525(12) 0.0594(12) 0.0109(10) -0.0007(9) 0.0017(8)
C13 0.0334(9) 0.0519(12) 0.0592(12) 0.0038(10) 0.0050(9) -0.0105(9)
C14 0.0401(10) 0.0393(10) 0.0454(11) 0.0064(8) 0.0048(8) -0.0085(8)
C15 0.0367(9) 0.0370(10) 0.0359(9) 0.0019(8) 0.0026(8) -0.0035(8)
C16 0.0327(9) 0.0471(11) 0.0599(12) 0.0163(10) 0.0026(9) 0.0014(8)
C17 0.0839(17) 0.0433(13) 0.0763(16) 0.0055(11) 0.0020(14) -0.0045(12)
C18 0.0547(12) 0.0665(14) 0.0579(13) 0.0195(11) 0.0047(11) 0.0123(11)
C19 0.0420(10) 0.0421(11) 0.0504(11) 0.0121(9) -0.0064(9) -0.0063(9)
C20 0.0776(16) 0.096(2) 0.0642(15) 0.0341(14) 0.0015(13) 0.0193(15)
C21 0.0547(13) 0.0665(15) 0.0823(17) 0.0003(13) -0.0100(12) 0.0161(12)
C22 0.0279(8) 0.0346(9) 0.0370(9) -0.0029(7) 0.0056(7) -0.0027(7)
C23 0.0386(9) 0.0391(10) 0.0383(10) -0.0012(8) 0.0037(8) 0.0009(8)
C24 0.0607(12) 0.0506(12) 0.0392(11) 0.0032(9) 0.0030(9) 0.0040(10)
C25 0.0809(15) 0.0567(13) 0.0406(11) -0.0107(10) 0.0104(11) -0.0026(12)
C26 0.0761(15) 0.0419(11) 0.0555(13) -0.0115(10) 0.0112(11) 0.0056(11)
C27 0.0458(10) 0.0350(10) 0.0488(11) -0.0034(9) 0.0050(9) 0.0006(8)
C28 0.0583(12) 0.0418(11) 0.0388(10) 0.0011(9) -0.0019(9) 0.0133(9)
C29 0.0704(16) 0.0444(14) 0.150(3) -0.0019(16) 0.0256(18) 0.0007(13)
C30 0.0553(14) 0.0551(15) 0.153(3) -0.0019(17) 0.0145(16) 0.0129(12)
C31 0.0699(14) 0.0374(11) 0.0587(13) -0.0033(10) -0.0011(11) 0.0092(10)
C32 0.0663(16) 0.0755(18) 0.119(2) 0.0093(17) -0.0072(16) 0.0207(14)
C33 0.0863(18) 0.0519(14) 0.0972(19) 0.0216(14) 0.0070(15) 0.0081(13)
N4 0.0266(11) 0.0379(14) 0.0284(13) 0.0017(11) -0.0046(9) -0.0013(10)
C34 0.0323(13) 0.0425(16) 0.0361(15) -0.0022(12) 0.0007(11) -0.0037(12)
N4' 0.036(3) 0.036(3) 0.031(3) 0.009(2) 0.000(2) 0.003(2)
C34' 0.042(3) 0.041(3) 0.043(3) -0.004(3) -0.002(3) -0.009(3)
C35 0.0457(11) 0.0439(11) 0.0649(13) -0.0186(10) -0.0207(10) 0.0064(9)
C36 0.0748(16) 0.0598(15) 0.0857(18) 0.0234(14) 0.0060(14) 0.0005(13)
C37 0.147(3) 0.094(2) 0.0577(16) -0.0023(16) -0.0200(19) 0.030(2)
C38 0.103(2) 0.0652(17) 0.113(2) -0.0296(16) -0.0602(18) 0.0075(16)
C39 0.0469(13) 0.0567(16) 0.194(3) 0.016(2) 0.0108(19) -0.0188(12)
C40 0.0878(18) 0.102(2) 0.0612(15) 0.0183(15) 0.0253(14) 0.0260(17)

loop_
_atom_type_symbol
_atom_type_description
_atom_type_scat_dispersion_real
_atom_type_scat_dispersion_imag
_atom_type_scat_source
C C 0.0033 0.0016 'International Tables Vol C Tables 4.2.6.8 and 6.1.1.4'
H H 0.0000 0.0000 'International Tables Vol C Tables 4.2.6.8 and 6.1.1.4'
N N 0.0061 0.0033 'International Tables Vol C Tables 4.2.6.8 and 6.1.1.4'
Fe Fe 0.3463 0.8444 'International Tables Vol C Tables 4.2.6.8 and 6.1.1.4'

loop_
_geom_angle_atom_site_label_1
_geom_angle_atom_site_label_2
_geom_angle_atom_site_label_3
_geom_angle
_geom_angle_site_symmetry_1
_geom_angle_site_symmetry_3
_geom_angle_publ_flag
N2 Fe1 N3 80.83(6) . . ?
N2 Fe1 N1 80.97(6) . . ?
N3 Fe1 N1 161.77(6) . . ?
N2 Fe1 N4' 170.12(17) . . ?
N3 Fe1 N4' 101.56(17) . . ?
N1 Fe1 N4' 96.57(17) . . ?
N2 Fe1 N4 174.17(9) . . ?
N3 Fe1 N4 96.97(8) . . ?
N1 Fe1 N4 101.04(8) . . ?
N4' Fe1 N4 15.68(16) . . ?
C2 N1 C10 119.99(14) . . ?
C2 N1 Fe1 115.92(11) . . ?
C10 N1 Fe1 124.08(11) . . ?
C3 N2 C7 121.15(14) . . ?
C3 N2 Fe1 119.54(11) . . ?
C7 N2 Fe1 119.31(11) . . ?
C8 N3 C22 118.53(14) . . ?
C8 N3 Fe1 116.60(12) . . ?
C22 N3 Fe1 124.77(11) . . ?
N1 C2 C3 113.26(15) . . ?
N1 C2 C1 123.75(16) . . ?
C3 C2 C1 122.98(16) . . ?
N2 C3 C4 119.75(16) . . ?
N2 C3 C2 110.29(15) . . ?
C4 C3 C2 129.96(17) . . ?
C5 C4 C3 118.92(18) . . ?
C6 C5 C4 121.45(18) . . ?
C5 C6 C7 119.13(18) . . ?
N2 C7 C6 119.58(16) . . ?
N2 C7 C8 110.13(14) . . ?
C6 C7 C8 130.28(17) . . ?
N3 C8 C7 113.10(15) . . ?
N3 C8 C9 123.43(16) . . ?
C7 C8 C9 123.47(16) . . ?
C11 C10 C15 121.01(16) . . ?
C11 C10 N1 118.95(15) . . ?
C15 C10 N1 119.77(15) . . ?
C12 C11 C10 118.27(17) . . ?
C12 C11 C16 120.05(16) . . ?
C10 C11 C16 121.66(16) . . ?
C13 C12 C11 121.45(18) . . ?
C12 C13 C14 119.90(18) . . ?
C13 C14 C15 121.26(18) . . ?
C14 C15 C10 118.05(16) . . ?
C14 C15 C19 119.81(16) . . ?
C10 C15 C19 122.04(16) . . ?
C17 C16 C11 109.93(17) . . ?
C17 C16 C18 111.01(18) . . ?
C11 C16 C18 112.95(17) . . ?
C21 C19 C20 110.05(19) . . ?
C21 C19 C15 111.07(16) . . ?
C20 C19 C15 112.68(17) . . ?
C23 C22 C27 121.44(17) . . ?
C23 C22 N3 119.22(15) . . ?
C27 C22 N3 119.23(16) . . ?
C24 C23 C22 118.18(17) . . ?
C24 C23 C28 120.51(17) . . ?
C22 C23 C28 121.29(16) . . ?
C25 C24 C23 121.04(19) . . ?
C24 C25 C26 120.1(2) . . ?
C25 C26 C27 121.3(2) . . ?
C26 C27 C22 117.91(18) . . ?
C26 C27 C31 120.83(18) . . ?
C22 C27 C31 121.25(17) . . ?
C30 C28 C29 110.0(2) . . ?
C30 C28 C23 112.67(18) . . ?
C29 C28 C23 112.06(18) . . ?
C27 C31 C33 111.06(19) . . ?
C27 C31 C32 112.1(2) . . ?
C33 C31 C32 110.4(2) . . ?
C34 N4 Fe1 134.1(2) . . ?
N4 C34 C35 122.9(3) . . ?
C34' N4' Fe1 135.9(5) . . ?
N4' C34' C35 116.3(5) . . ?
C36 C35 C40 117.9(2) . . ?
C36 C35 C34 133.1(2) . . ?
C40 C35 C34 109.0(2) . . ?
C36 C35 C34' 88.1(3) . . ?
C40 C35 C34' 153.9(3) . . ?
C34 C35 C34' 45.1(2) . . ?
C37 C36 C35 122.8(3) . . ?
C38 C37 C36 121.0(3) . . ?
C37 C38 C39 122.6(3) . . ?
C38 C39 C40 117.2(2) . . ?
C35 C40 C39 118.5(2) . . ?

loop_
_geom_bond_atom_site_label_1
_geom_bond_atom_site_label_2
_geom_bond_distance
_geom_bond_site_symmetry_2
_geom_bond_publ_flag
Fe1 N2 1.8302(13) . ?
Fe1 N3 1.8961(14) . ?
Fe1 N1 1.9015(14) . ?
Fe1 N4' 1.890(6) . ?
Fe1 N4 1.938(2) . ?
N1 C2 1.356(2) . ?
N1 C10 1.438(2) . ?
N2 C3 1.372(2) . ?
N2 C7 1.382(2) . ?
N3 C8 1.350(2) . ?
N3 C22 1.432(2) . ?
C1 C2 1.495(3) . ?
C2 C3 1.412(2) . ?
C3 C4 1.401(2) . ?
C4 C5 1.384(3) . ?
C5 C6 1.380(3) . ?
C6 C7 1.397(2) . ?
C7 C8 1.411(3) . ?
C8 C9 1.496(3) . ?
C10 C11 1.398(2) . ?
C10 C15 1.407(2) . ?
C11 C12 1.386(3) . ?
C11 C16 1.519(3) . ?
C12 C13 1.373(3) . ?
C13 C14 1.375(3) . ?
C14 C15 1.389(2) . ?
C15 C19 1.526(3) . ?
C16 C17 1.507(3) . ?
C16 C18 1.540(3) . ?
C19 C21 1.514(3) . ?
C19 C20 1.520(3) . ?
C22 C23 1.399(3) . ?
C22 C27 1.399(2) . ?
C23 C24 1.389(3) . ?
C23 C28 1.527(3) . ?
C24 C25 1.372(3) . ?
C25 C26 1.375(3) . ?
C26 C27 1.388(3) . ?
C27 C31 1.520(3) . ?
C28 C30 1.497(3) . ?
C28 C29 1.498(3) . ?
C31 C33 1.526(3) . ?
C31 C32 1.529(3) . ?
N4 C34 1.278(4) . ?
C34 C35 1.490(3) . ?
N4' C34' 1.292(8) . ?
C34' C35 1.607(6) . ?
C35 C36 1.344(3) . ?
C35 C40 1.386(3) . ?
C36 C37 1.311(4) . ?
C37 C38 1.297(4) . ?
C38 C39 1.347(4) . ?
C39 C40 1.432(4) . ?
